data_4087994
loop_
_publ_author_name
'Arnold, Nicole'
'Mozo, Silvia'
'Paul, Ursula'
'Radius, Udo'
'Braunschweig, Holger'

_publ_section_title
;
 Aryldihydroborane Coordination to Iridium and Osmium Hydrido Complexes
;
_journal_issue 24
_journal_name_full Organometallics
_journal_page_first 5709
_journal_paper_doi 10.1021/acs.organomet.5b00788
_journal_volume 34
_journal_year 2015
_chemical_formula_sum 'C32 H56 B Ir O2 P2'
_chemical_formula_weight 737.71
_space_group_crystal_system triclinic
_space_group_IT_number 2
_space_group_name_Hall '-P 1'
_space_group_name_H-M_alt 'P -1'
_atom_sites_solution_hydrogens mixed
_audit_creation_method SHELXL-2014/6
_cell_angle_alpha 73.0670(10)
_cell_angle_beta 80.836(2)
_cell_angle_gamma 77.115(2)
_cell_formula_units_Z 2
_cell_length_a 8.4018(9)
_cell_length_b 12.8783(14)
_cell_length_c 16.9736(19)
_cell_measurement_reflns_used 9915
_cell_measurement_temperature 168(2)
_cell_measurement_theta_max 26.19
_cell_measurement_theta_min 2.35
_cell_volume 1703.9(3)
_computing_cell_refinement 'Saint-NT v. 7.23'
_computing_data_collection 'APEX2 ver. 2014.1 (Bruker AXS)'
_computing_data_reduction 'Saint-NT v. 7.23'
_computing_molecular_graphics 'XP ver. 5.1 (Bruker AXS, 1998)'
_computing_publication_material 'SHELXL-2014 (Sheldrick, 2014)'
_computing_structure_refinement 'SHELXL-2014/6 (Sheldrick, 2014)'
_computing_structure_solution 'SHELXL-2014 (Sheldrick, 2014)'
_diffrn_ambient_temperature 168(2)
_diffrn_measured_fraction_theta_full 0.999
_diffrn_measured_fraction_theta_max 0.998
_diffrn_measurement_device_type 'CCD area detector'
_diffrn_measurement_method '\f and \w scans'
_diffrn_radiation_monochromator graphite
_diffrn_radiation_source 'fine-focus sealed tube'
_diffrn_radiation_wavelength 0.71073
_diffrn_reflns_av_R_equivalents 0.0410
_diffrn_reflns_av_unetI/netI 0.0378
_diffrn_reflns_Laue_measured_fraction_full 0.999
_diffrn_reflns_Laue_measured_fraction_max 0.998
_diffrn_reflns_limit_h_max 10
_diffrn_reflns_limit_h_min -10
_diffrn_reflns_limit_k_max 15
_diffrn_reflns_limit_k_min -15
_diffrn_reflns_limit_l_max 21
_diffrn_reflns_limit_l_min -21
_diffrn_reflns_number 25277
_diffrn_reflns_point_group_measured_fraction_full 0.999
_diffrn_reflns_point_group_measured_fraction_max 0.998
_diffrn_reflns_theta_full 26.000
_diffrn_reflns_theta_max 26.175
_diffrn_reflns_theta_min 2.356
_exptl_absorpt_coefficient_mu 4.037
_exptl_absorpt_correction_T_max 0.75
_exptl_absorpt_correction_T_min 0.57
_exptl_absorpt_correction_type analytical
_exptl_absorpt_process_details 'Sadabs 2014/3 (Bruker 2014)'
_exptl_crystal_colour colourless
_exptl_crystal_density_diffrn 1.438
_exptl_crystal_description plate
_exptl_crystal_F_000 752
_exptl_crystal_size_max 0.180
_exptl_crystal_size_mid 0.080
_exptl_crystal_size_min 0.020
_refine_diff_density_max 1.114
_refine_diff_density_min -0.612
_refine_diff_density_rms 0.102
_refine_ls_extinction_method none
_refine_ls_goodness_of_fit_ref 1.107
_refine_ls_hydrogen_treatment mixed
_refine_ls_matrix_type full
_refine_ls_number_parameters 375
_refine_ls_number_reflns 6799
_refine_ls_number_restraints 1
_refine_ls_restrained_S_all 1.108
_refine_ls_R_factor_all 0.0296
_refine_ls_R_factor_gt 0.0264
_refine_ls_shift/su_max 0.001
_refine_ls_shift/su_mean 0.000
_refine_ls_structure_factor_coef Fsqd
_refine_ls_weighting_details 'w=1/[\s^2^(Fo^2^)+(0.0241P)^2^+0.8019P] where P=(Fo^2^+2Fc^2^)/3'
_refine_ls_weighting_scheme calc
_refine_ls_wR_factor_gt 0.0581
_refine_ls_wR_factor_ref 0.0597
_reflns_Friedel_coverage 0.000
_reflns_number_gt 6368
_reflns_number_total 6799
_reflns_threshold_expression 'I > 2\s(I)'
_cod_data_source_file om5b00788_si_003.cif
_cod_data_source_block 7a
_cod_database_code 4087994
_shelx_space_group_comment
;
The symmetry employed for this shelxl refinement is uniquely defined
by the following loop, which should always be used as a source of
symmetry information in preference to the above space-group names.
They are only intended as comments.
;
_shelx_estimated_absorpt_t_min 0.530
_shelx_estimated_absorpt_t_max 0.924
_shelxl_version_number 2014/6

loop_
_space_group_symop_operation_xyz
'x, y, z'
'-x, -y, -z'

loop_
_atom_site_label
_atom_site_type_symbol
_atom_site_fract_x
_atom_site_fract_y
_atom_site_fract_z
_atom_site_U_iso_or_equiv
_atom_site_adp_type
_atom_site_occupancy
_atom_site_site_symmetry_order
_atom_site_calc_flag
_atom_site_refinement_flags_posn
_atom_site_refinement_flags_adp
C1 C 0.7379(4) 0.0950(3) 0.3069(2) 0.0191(7) Uani 1 1 d . .
H1 H 0.480(4) 0.180(3) 0.3277(17) 0.020(9) Uiso 1 1 d D .
Ir1 Ir 0.59626(2) 0.24688(2) 0.26484(2) 0.01724(5) Uani 1 1 d D .
O1 O 0.8244(3) 0.15351(19) 0.41105(14) 0.0222(5) Uani 1 1 d . .
O2 O 0.6301(3) 0.02595(19) 0.21455(15) 0.0252(6) Uani 1 1 d . .
H2 H 0.682(5) 0.333(4) 0.195(3) 0.053(14) Uiso 1 1 d . .
C2 C 0.8303(4) 0.0697(3) 0.3733(2) 0.0215(7) Uani 1 1 d . .
C3 C 0.9230(4) -0.0334(3) 0.4036(2) 0.0247(8) Uani 1 1 d . .
H3 H 0.9875 -0.0471 0.4480 0.030 Uiso 1 1 calc R U
C4 C 0.9197(5) -0.1167(3) 0.3675(2) 0.0275(8) Uani 1 1 d . .
H4 H 0.9847 -0.1878 0.3868 0.033 Uiso 1 1 calc R U
C5 C 0.8236(5) -0.0982(3) 0.3041(2) 0.0254(8) Uani 1 1 d . .
H5 H 0.8197 -0.1559 0.2806 0.031 Uiso 1 1 calc R U
C6 C 0.7335(4) 0.0065(3) 0.2760(2) 0.0215(7) Uani 1 1 d . .
C9 C 0.3687(5) 0.3338(4) 0.4520(3) 0.0412(11) Uani 1 1 d . .
H9A H 0.3908 0.4089 0.4388 0.062 Uiso 1 1 calc R U
H9B H 0.2834 0.3233 0.4987 0.062 Uiso 1 1 calc R U
H9C H 0.3314 0.3227 0.4037 0.062 Uiso 1 1 calc R U
C8 C 0.4915(6) 0.1325(4) 0.4966(3) 0.0407(11) Uani 1 1 d . .
H8A H 0.4547 0.1207 0.4484 0.061 Uiso 1 1 calc R U
H8B H 0.4058 0.1226 0.5431 0.061 Uiso 1 1 calc R U
H8C H 0.5920 0.0791 0.5119 0.061 Uiso 1 1 calc R U
C7 C 0.5260(5) 0.2500(3) 0.4751(2) 0.0288(8) Uani 1 1 d . .
C10 C 0.5809(5) 0.2628(4) 0.5529(2) 0.0370(10) Uani 1 1 d . .
H10A H 0.6856 0.2127 0.5651 0.056 Uiso 1 1 calc R U
H10B H 0.4979 0.2448 0.5997 0.056 Uiso 1 1 calc R U
H10C H 0.5945 0.3392 0.5438 0.056 Uiso 1 1 calc R U
C11 C 0.8080(5) 0.3696(3) 0.3797(2) 0.0250(8) Uani 1 1 d . .
C12 C 0.6981(5) 0.4826(3) 0.3765(3) 0.0338(9) Uani 1 1 d . .
H12A H 0.7667 0.5386 0.3659 0.051 Uiso 1 1 calc R U
H12B H 0.6307 0.4798 0.4295 0.051 Uiso 1 1 calc R U
H12C H 0.6267 0.5018 0.3320 0.051 Uiso 1 1 calc R U
C13 C 0.9153(5) 0.3364(3) 0.4522(3) 0.0347(9) Uani 1 1 d . .
H13A H 0.9835 0.2633 0.4547 0.052 Uiso 1 1 calc R U
H13B H 0.8445 0.3341 0.5042 0.052 Uiso 1 1 calc R U
H13C H 0.9859 0.3907 0.4436 0.052 Uiso 1 1 calc R U
C14 C 0.9259(5) 0.3762(3) 0.3001(3) 0.0351(9) Uani 1 1 d . .
H14A H 0.8627 0.4024 0.2520 0.053 Uiso 1 1 calc R U
H14B H 0.9917 0.3028 0.3012 0.053 Uiso 1 1 calc R U
H14C H 0.9987 0.4277 0.2964 0.053 Uiso 1 1 calc R U
C15 C 0.3355(5) 0.1484(3) 0.1684(3) 0.0318(9) Uani 1 1 d . .
C16 C 0.3183(5) 0.0771(4) 0.1128(3) 0.0430(11) Uani 1 1 d . .
H16A H 0.3462 0.1150 0.0548 0.064 Uiso 1 1 calc R U
H16B H 0.2050 0.0653 0.1204 0.064 Uiso 1 1 calc R U
H16C H 0.3928 0.0057 0.1277 0.064 Uiso 1 1 calc R U
C17 C 0.2392(5) 0.2663(3) 0.1370(3) 0.0448(12) Uani 1 1 d . .
H17A H 0.2880 0.3006 0.0817 0.067 Uiso 1 1 calc R U
H17B H 0.2436 0.3099 0.1750 0.067 Uiso 1 1 calc R U
H17C H 0.1247 0.2635 0.1342 0.067 Uiso 1 1 calc R U
C18 C 0.2647(5) 0.0977(4) 0.2561(3) 0.0432(11) Uani 1 1 d . .
H18A H 0.1511 0.0908 0.2554 0.065 Uiso 1 1 calc R U
H18B H 0.2670 0.1453 0.2915 0.065 Uiso 1 1 calc R U
H18C H 0.3303 0.0244 0.2778 0.065 Uiso 1 1 calc R U
C19 C 0.6756(5) 0.1723(3) 0.0692(2) 0.0313(9) Uani 1 1 d . .
C20 C 0.7029(6) 0.0690(4) 0.0376(3) 0.0483(12) Uani 1 1 d . .
H20A H 0.7807 0.0772 -0.0123 0.072 Uiso 1 1 calc R U
H20B H 0.5982 0.0598 0.0246 0.072 Uiso 1 1 calc R U
H20C H 0.7472 0.0040 0.0805 0.072 Uiso 1 1 calc R U
C21 C 0.6053(7) 0.2715(4) 0.0020(3) 0.0570(15) Uani 1 1 d . .
H21A H 0.6785 0.2757 -0.0495 0.085 Uiso 1 1 calc R U
H21B H 0.5953 0.3392 0.0193 0.085 Uiso 1 1 calc R U
H21C H 0.4968 0.2637 -0.0072 0.085 Uiso 1 1 calc R U
C22 C 0.8440(6) 0.1869(5) 0.0836(3) 0.0603(15) Uani 1 1 d . .
H22A H 0.9198 0.1864 0.0334 0.091 Uiso 1 1 calc R U
H22B H 0.8869 0.1262 0.1296 0.091 Uiso 1 1 calc R U
H22C H 0.8328 0.2574 0.0970 0.091 Uiso 1 1 calc R U
C1_1 C 0.5671(4) 0.5378(3) 0.1769(2) 0.0230(8) Uani 1 1 d . .
P1_1 P 0.68254(11) 0.26552(7) 0.38263(5) 0.01842(18) Uani 1 1 d . .
H1_1 H 0.532(4) 0.417(3) 0.112(2) 0.022(9) Uiso 1 1 d . .
B1_1 B 0.5624(6) 0.4163(3) 0.1721(3) 0.0249(9) Uani 1 1 d . .
C2_1 C 0.7059(5) 0.5860(3) 0.1433(2) 0.0258(8) Uani 1 1 d . .
H2_1 H 0.477(5) 0.361(4) 0.234(3) 0.053(14) Uiso 1 1 d . .
P2_1 P 0.55226(11) 0.15628(7) 0.17320(5) 0.02039(19) Uani 1 1 d . .
C3_1 C 0.7119(5) 0.6901(3) 0.1514(2) 0.0296(9) Uani 1 1 d . .
C4_1 C 0.5761(5) 0.7474(3) 0.1893(2) 0.0303(9) Uani 1 1 d . .
H4_1 H 0.5815 0.8170 0.1963 0.036 Uiso 1 1 calc R U
C5_1 C 0.4328(5) 0.7057(3) 0.2170(2) 0.0273(8) Uani 1 1 d . .
C6_1 C 0.4275(4) 0.6006(3) 0.2104(2) 0.0231(8) Uani 1 1 d . .
C7_1 C 0.8475(5) 0.5296(3) 0.0940(3) 0.0406(11) Uani 1 1 d . .
H7A_1 H 0.8159 0.4668 0.0829 0.061 Uiso 1 1 calc R U
H7B_1 H 0.9430 0.5032 0.1258 0.061 Uiso 1 1 calc R U
H7C_1 H 0.8751 0.5822 0.0415 0.061 Uiso 1 1 calc R U
C8_1 C 0.8603(5) 0.7431(4) 0.1177(3) 0.0438(11) Uani 1 1 d . .
H8A_1 H 0.8724 0.7609 0.0571 0.066 Uiso 1 1 calc R U
H8B_1 H 0.9586 0.6920 0.1391 0.066 Uiso 1 1 calc R U
H8C_1 H 0.8465 0.8111 0.1351 0.066 Uiso 1 1 calc R U
C9_1 C 0.2848(5) 0.7753(3) 0.2518(3) 0.0370(10) Uani 1 1 d . .
H9A_1 H 0.2007 0.8001 0.2130 0.056 Uiso 1 1 calc R U
H9B_1 H 0.3169 0.8397 0.2601 0.056 Uiso 1 1 calc R U
H9C_1 H 0.2407 0.7313 0.3049 0.056 Uiso 1 1 calc R U
C10_1 C 0.2700(5) 0.5568(3) 0.2375(3) 0.0336(9) Uani 1 1 d . .
H10A_1 H 0.1770 0.6188 0.2343 0.050 Uiso 1 1 calc R U
H10B_1 H 0.2719 0.5107 0.2947 0.050 Uiso 1 1 calc R U
H10C_1 H 0.2586 0.5125 0.2013 0.050 Uiso 1 1 calc R U

loop_
_atom_site_aniso_label
_atom_site_aniso_U_11
_atom_site_aniso_U_22
_atom_site_aniso_U_33
_atom_site_aniso_U_23
_atom_site_aniso_U_13
_atom_site_aniso_U_12
C1 0.0190(18) 0.0188(17) 0.0165(17) -0.0025(13) -0.0028(13) 0.0006(13)
Ir1 0.01860(8) 0.01529(7) 0.01800(8) -0.00449(5) -0.00525(5) -0.00105(5)
O1 0.0247(14) 0.0185(12) 0.0241(13) -0.0073(10) -0.0101(10) 0.0024(10)
O2 0.0343(15) 0.0186(12) 0.0245(13) -0.0080(10) -0.0125(11) 0.0011(11)
C2 0.0244(19) 0.0201(17) 0.0200(17) -0.0072(14) -0.0006(14) -0.0027(14)
C3 0.024(2) 0.0258(19) 0.0208(18) -0.0038(15) -0.0059(15) 0.0015(15)
C4 0.034(2) 0.0210(18) 0.0219(19) -0.0050(15) -0.0041(16) 0.0061(16)
C5 0.032(2) 0.0198(18) 0.0215(18) -0.0066(14) -0.0021(15) 0.0025(15)
C6 0.0235(19) 0.0233(18) 0.0163(17) -0.0068(14) 0.0000(14) -0.0008(14)
C9 0.025(2) 0.059(3) 0.040(3) -0.023(2) -0.0007(18) 0.002(2)
C8 0.051(3) 0.045(3) 0.028(2) -0.0045(19) 0.0020(19) -0.025(2)
C7 0.026(2) 0.036(2) 0.024(2) -0.0104(17) -0.0008(16) -0.0052(17)
C10 0.042(3) 0.048(3) 0.023(2) -0.0138(18) -0.0032(18) -0.007(2)
C11 0.025(2) 0.0232(18) 0.029(2) -0.0053(15) -0.0130(16) -0.0056(15)
C12 0.044(3) 0.0227(19) 0.039(2) -0.0098(17) -0.0176(19) -0.0032(17)
C13 0.036(2) 0.035(2) 0.036(2) -0.0057(18) -0.0189(19) -0.0085(18)
C14 0.029(2) 0.040(2) 0.037(2) -0.0026(18) -0.0065(18) -0.0148(18)
C15 0.025(2) 0.028(2) 0.047(3) -0.0182(18) -0.0087(18) -0.0008(16)
C16 0.035(3) 0.044(3) 0.065(3) -0.031(2) -0.020(2) -0.005(2)
C17 0.027(2) 0.038(2) 0.077(3) -0.024(2) -0.023(2) 0.0033(18)
C18 0.035(3) 0.045(3) 0.059(3) -0.026(2) 0.005(2) -0.018(2)
C19 0.040(2) 0.033(2) 0.0198(19) -0.0095(16) -0.0033(17) -0.0027(18)
C20 0.066(3) 0.044(3) 0.036(3) -0.022(2) 0.003(2) -0.005(2)
C21 0.107(5) 0.036(3) 0.019(2) -0.0011(18) -0.009(2) -0.003(3)
C22 0.039(3) 0.105(5) 0.045(3) -0.034(3) 0.018(2) -0.026(3)
C1_1 0.029(2) 0.0202(17) 0.0176(17) -0.0011(14) -0.0093(15) -0.0006(15)
P1_1 0.0191(5) 0.0189(4) 0.0185(4) -0.0064(3) -0.0044(3) -0.0023(3)
B1_1 0.032(2) 0.019(2) 0.021(2) -0.0030(16) -0.0074(18) 0.0014(17)
C2_1 0.028(2) 0.0225(18) 0.0224(19) 0.0009(14) -0.0075(15) -0.0003(15)
P2_1 0.0224(5) 0.0192(4) 0.0204(5) -0.0062(4) -0.0073(4) -0.0006(4)
C3_1 0.032(2) 0.0233(19) 0.029(2) 0.0039(15) -0.0100(17) -0.0067(16)
C4_1 0.038(2) 0.0205(19) 0.034(2) -0.0052(16) -0.0136(18) -0.0033(16)
C5_1 0.032(2) 0.0271(19) 0.0206(19) -0.0035(15) -0.0099(16) -0.0001(16)
C6_1 0.0224(19) 0.0229(18) 0.0235(19) -0.0037(14) -0.0108(15) -0.0006(14)
C7_1 0.042(3) 0.033(2) 0.033(2) 0.0029(18) 0.0088(19) -0.0034(19)
C8_1 0.036(3) 0.037(2) 0.055(3) 0.000(2) -0.009(2) -0.013(2)
C9_1 0.039(3) 0.032(2) 0.041(2) -0.0165(19) -0.0035(19) 0.0010(18)
C10_1 0.023(2) 0.031(2) 0.043(2) -0.0048(18) -0.0075(18) -0.0015(16)

loop_
_atom_type_symbol
_atom_type_description
_atom_type_scat_dispersion_real
_atom_type_scat_dispersion_imag
_atom_type_scat_source
C C 0.0033 0.0016 'International Tables Vol C Tables 4.2.6.8 and 6.1.1.4'
H H 0.0000 0.0000 'International Tables Vol C Tables 4.2.6.8 and 6.1.1.4'
B B 0.0013 0.0007 'International Tables Vol C Tables 4.2.6.8 and 6.1.1.4'
O O 0.0106 0.0060 'International Tables Vol C Tables 4.2.6.8 and 6.1.1.4'
P P 0.1023 0.0942 'International Tables Vol C Tables 4.2.6.8 and 6.1.1.4'
Ir Ir -1.4442 7.9887 'International Tables Vol C Tables 4.2.6.8 and 6.1.1.4'

loop_
_geom_angle_atom_site_label_1
_geom_angle_atom_site_label_2
_geom_angle_atom_site_label_3
_geom_angle
C2 C1 C6 115.6(3)
C2 C1 Ir1 122.7(2)
C6 C1 Ir1 121.4(2)
C1 Ir1 B1_1 149.50(15)
C1 Ir1 P2_1 79.12(10)
B1_1 Ir1 P2_1 94.23(11)
C1 Ir1 P1_1 78.59(10)
B1_1 Ir1 P1_1 107.65(11)
P2_1 Ir1 P1_1 157.12(3)
C1 Ir1 H1 75.4(13)
B1_1 Ir1 H1 134.3(13)
P2_1 Ir1 H1 86.2(13)
P1_1 Ir1 H1 83.3(13)
C1 Ir1 H2 116.1(16)
B1_1 Ir1 H2 33.9(16)
P2_1 Ir1 H2 93.2(16)
P1_1 Ir1 H2 101.2(16)
H1 Ir1 H2 168.1(19)
C1 Ir1 H2_1 176.6(16)
B1_1 Ir1 H2_1 33.3(16)
P2_1 Ir1 H2_1 99.4(16)
P1_1 Ir1 H2_1 102.6(16)
H1 Ir1 H2_1 101(2)
H2 Ir1 H2_1 67(2)
C2 O1 P1_1 115.8(2)
C6 O2 P2_1 115.9(2)
C3 C2 C1 123.2(3)
C3 C2 O1 119.6(3)
C1 C2 O1 117.2(3)
C2 C3 C4 118.2(3)
C2 C3 H3 120.9
C4 C3 H3 120.9
C5 C4 C3 121.2(3)
C5 C4 H4 119.4
C3 C4 H4 119.4
C6 C5 C4 118.2(3)
C6 C5 H5 120.9
C4 C5 H5 120.9
C5 C6 O2 119.2(3)
C5 C6 C1 123.3(3)
O2 C6 C1 117.5(3)
C7 C9 H9A 109.5
C7 C9 H9B 109.5
H9A C9 H9B 109.5
C7 C9 H9C 109.5
H9A C9 H9C 109.5
H9B C9 H9C 109.5
C7 C8 H8A 109.5
C7 C8 H8B 109.5
H8A C8 H8B 109.5
C7 C8 H8C 109.5
H8A C8 H8C 109.5
H8B C8 H8C 109.5
C10 C7 C9 109.9(3)
C10 C7 C8 106.6(3)
C9 C7 C8 109.6(4)
C10 C7 P1_1 114.8(3)
C9 C7 P1_1 108.6(3)
C8 C7 P1_1 107.2(3)
C7 C10 H10A 109.5
C7 C10 H10B 109.5
H10A C10 H10B 109.5
C7 C10 H10C 109.5
H10A C10 H10C 109.5
H10B C10 H10C 109.5
C12 C11 C14 109.9(3)
C12 C11 C13 109.8(3)
C14 C11 C13 106.7(3)
C12 C11 P1_1 110.6(3)
C14 C11 P1_1 105.8(3)
C13 C11 P1_1 113.9(3)
C11 C12 H12A 109.5
C11 C12 H12B 109.5
H12A C12 H12B 109.5
C11 C12 H12C 109.5
H12A C12 H12C 109.5
H12B C12 H12C 109.5
C11 C13 H13A 109.5
C11 C13 H13B 109.5
H13A C13 H13B 109.5
C11 C13 H13C 109.5
H13A C13 H13C 109.5
H13B C13 H13C 109.5
C11 C14 H14A 109.5
C11 C14 H14B 109.5
H14A C14 H14B 109.5
C11 C14 H14C 109.5
H14A C14 H14C 109.5
H14B C14 H14C 109.5
C18 C15 C16 108.4(3)
C18 C15 C17 109.2(4)
C16 C15 C17 109.7(3)
C18 C15 P2_1 107.5(3)
C16 C15 P2_1 113.4(3)
C17 C15 P2_1 108.5(3)
C15 C16 H16A 109.5
C15 C16 H16B 109.5
H16A C16 H16B 109.5
C15 C16 H16C 109.5
H16A C16 H16C 109.5
H16B C16 H16C 109.5
C15 C17 H17A 109.5
C15 C17 H17B 109.5
H17A C17 H17B 109.5
C15 C17 H17C 109.5
H17A C17 H17C 109.5
H17B C17 H17C 109.5
C15 C18 H18A 109.5
C15 C18 H18B 109.5
H18A C18 H18B 109.5
C15 C18 H18C 109.5
H18A C18 H18C 109.5
H18B C18 H18C 109.5
C21 C19 C20 108.3(3)
C21 C19 C22 108.7(4)
C20 C19 C22 107.4(4)
C21 C19 P2_1 114.5(3)
C20 C19 P2_1 112.7(3)
C22 C19 P2_1 104.9(3)
C19 C20 H20A 109.5
C19 C20 H20B 109.5
H20A C20 H20B 109.5
C19 C20 H20C 109.5
H20A C20 H20C 109.5
H20B C20 H20C 109.5
C19 C21 H21A 109.5
C19 C21 H21B 109.5
H21A C21 H21B 109.5
C19 C21 H21C 109.5
H21A C21 H21C 109.5
H21B C21 H21C 109.5
C19 C22 H22A 109.5
C19 C22 H22B 109.5
H22A C22 H22B 109.5
C19 C22 H22C 109.5
H22A C22 H22C 109.5
H22B C22 H22C 109.5
C2_1 C1_1 C6_1 119.1(3)
C2_1 C1_1 B1_1 120.7(3)
C6_1 C1_1 B1_1 120.1(3)
O1 P1_1 C11 97.52(14)
O1 P1_1 C7 101.95(15)
C11 P1_1 C7 111.50(17)
O1 P1_1 Ir1 104.15(9)
C11 P1_1 Ir1 123.04(12)
C7 P1_1 Ir1 114.30(12)
C1_1 B1_1 Ir1 133.7(3)
C1_1 B1_1 H2 122(2)
Ir1 B1_1 H2 41.8(19)
C1_1 B1_1 H1_1 112.0(18)
Ir1 B1_1 H1_1 114.3(18)
H2 B1_1 H1_1 109(3)
C1_1 B1_1 H2_1 114(2)
Ir1 B1_1 H2_1 43(2)
H2 B1_1 H2_1 84(3)
H1_1 B1_1 H2_1 114(3)
C3_1 C2_1 C1_1 120.3(3)
C3_1 C2_1 C7_1 118.7(4)
C1_1 C2_1 C7_1 121.0(3)
O2 P2_1 C15 101.35(16)
O2 P2_1 C19 97.97(15)
C15 P2_1 C19 112.25(19)
O2 P2_1 Ir1 103.86(9)
C15 P2_1 Ir1 116.63(13)
C19 P2_1 Ir1 120.23(13)
C4_1 C3_1 C2_1 119.2(4)
C4_1 C3_1 C8_1 119.1(4)
C2_1 C3_1 C8_1 121.7(4)
C5_1 C4_1 C3_1 121.7(4)
C5_1 C4_1 H4_1 119.2
C3_1 C4_1 H4_1 119.2
C4_1 C5_1 C6_1 119.2(4)
C4_1 C5_1 C9_1 119.4(4)
C6_1 C5_1 C9_1 121.4(4)
C5_1 C6_1 C1_1 120.2(3)
C5_1 C6_1 C10_1 119.3(3)
C1_1 C6_1 C10_1 120.5(3)
C2_1 C7_1 H7A_1 109.5
C2_1 C7_1 H7B_1 109.5
H7A_1 C7_1 H7B_1 109.5
C2_1 C7_1 H7C_1 109.5
H7A_1 C7_1 H7C_1 109.5
H7B_1 C7_1 H7C_1 109.5
C3_1 C8_1 H8A_1 109.5
C3_1 C8_1 H8B_1 109.5
H8A_1 C8_1 H8B_1 109.5
C3_1 C8_1 H8C_1 109.5
H8A_1 C8_1 H8C_1 109.5
H8B_1 C8_1 H8C_1 109.5
C5_1 C9_1 H9A_1 109.5
C5_1 C9_1 H9B_1 109.5
H9A_1 C9_1 H9B_1 109.5
C5_1 C9_1 H9C_1 109.5
H9A_1 C9_1 H9C_1 109.5
H9B_1 C9_1 H9C_1 109.5
C6_1 C10_1 H10A_1 109.5
C6_1 C10_1 H10B_1 109.5
H10A_1 C10_1 H10B_1 109.5
C6_1 C10_1 H10C_1 109.5
H10A_1 C10_1 H10C_1 109.5
H10B_1 C10_1 H10C_1 109.5

loop_
_geom_bond_atom_site_label_1
_geom_bond_atom_site_label_2
_geom_bond_distance
C1 C2 1.390(5)
C1 C6 1.396(5)
C1 Ir1 2.042(3)
Ir1 B1_1 2.277(4)
Ir1 P2_1 2.3130(9)
Ir1 P1_1 2.3237(9)
Ir1 H1 1.531(18)
Ir1 H2 1.57(4)
Ir1 H2_1 1.59(4)
O1 C2 1.396(4)
O1 P1_1 1.657(2)
O2 C6 1.394(4)
O2 P2_1 1.646(2)
C2 C3 1.380(5)
C3 C4 1.389(5)
C3 H3 0.9500
C4 C5 1.381(5)
C4 H4 0.9500
C5 C6 1.380(5)
C5 H5 0.9500
C9 C7 1.532(5)
C9 H9A 0.9800
C9 H9B 0.9800
C9 H9C 0.9800
C8 C7 1.533(5)
C8 H8A 0.9800
C8 H8B 0.9800
C8 H8C 0.9800
C7 C10 1.528(5)
C7 P1_1 1.874(4)
C10 H10A 0.9800
C10 H10B 0.9800
C10 H10C 0.9800
C11 C12 1.531(5)
C11 C14 1.535(5)
C11 C13 1.544(5)
C11 P1_1 1.867(4)
C12 H12A 0.9800
C12 H12B 0.9800
C12 H12C 0.9800
C13 H13A 0.9800
C13 H13B 0.9800
C13 H13C 0.9800
C14 H14A 0.9800
C14 H14B 0.9800
C14 H14C 0.9800
C15 C18 1.523(6)
C15 C16 1.536(5)
C15 C17 1.537(5)
C15 P2_1 1.862(4)
C16 H16A 0.9800
C16 H16B 0.9800
C16 H16C 0.9800
C17 H17A 0.9800
C17 H17B 0.9800
C17 H17C 0.9800
C18 H18A 0.9800
C18 H18B 0.9800
C18 H18C 0.9800
C19 C21 1.520(5)
C19 C20 1.533(5)
C19 C22 1.534(6)
C19 P2_1 1.880(4)
C20 H20A 0.9800
C20 H20B 0.9800
C20 H20C 0.9800
C21 H21A 0.9800
C21 H21B 0.9800
C21 H21C 0.9800
C22 H22A 0.9800
C22 H22B 0.9800
C22 H22C 0.9800
C1_1 C2_1 1.405(5)
C1_1 C6_1 1.409(5)
C1_1 B1_1 1.600(5)
B1_1 H2 1.31(4)
B1_1 H1_1 1.09(4)
B1_1 H2_1 1.29(5)
C2_1 C3_1 1.399(5)
C2_1 C7_1 1.515(5)
C3_1 C4_1 1.389(5)
C3_1 C8_1 1.508(5)
C4_1 C5_1 1.385(5)
C4_1 H4_1 0.9500
C5_1 C6_1 1.402(5)
C5_1 C9_1 1.509(5)
C6_1 C10_1 1.506(5)
C7_1 H7A_1 0.9800
C7_1 H7B_1 0.9800
C7_1 H7C_1 0.9800
C8_1 H8A_1 0.9800
C8_1 H8B_1 0.9800
C8_1 H8C_1 0.9800
C9_1 H9A_1 0.9800
C9_1 H9B_1 0.9800
C9_1 H9C_1 0.9800
C10_1 H10A_1 0.9800
C10_1 H10B_1 0.9800
C10_1 H10C_1 0.9800

loop_
_geom_torsion_atom_site_label_1
_geom_torsion_atom_site_label_2
_geom_torsion_atom_site_label_3
_geom_torsion_atom_site_label_4
_geom_torsion
C6 C1 C2 C3 4.9(5)
Ir1 C1 C2 C3 178.2(3)
C6 C1 C2 O1 -173.8(3)
Ir1 C1 C2 O1 -0.5(5)
P1_1 O1 C2 C3 -168.3(3)
P1_1 O1 C2 C1 10.5(4)
C1 C2 C3 C4 -2.0(6)
O1 C2 C3 C4 176.7(3)
C2 C3 C4 C5 -1.4(6)
C3 C4 C5 C6 1.6(6)
C4 C5 C6 O2 -177.2(3)
C4 C5 C6 C1 1.7(6)
P2_1 O2 C6 C5 -169.8(3)
P2_1 O2 C6 C1 11.3(4)
C2 C1 C6 C5 -4.7(5)
Ir1 C1 C6 C5 -178.2(3)
C2 C1 C6 O2 174.1(3)
Ir1 C1 C6 O2 0.7(4)
C2 O1 P1_1 C11 -140.5(2)
C2 O1 P1_1 C7 105.5(3)
C2 O1 P1_1 Ir1 -13.6(2)
C12 C11 P1_1 O1 -165.5(3)
C14 C11 P1_1 O1 75.7(3)
C13 C11 P1_1 O1 -41.3(3)
C12 C11 P1_1 C7 -59.4(3)
C14 C11 P1_1 C7 -178.3(2)
C13 C11 P1_1 C7 64.8(3)
C12 C11 P1_1 Ir1 82.2(3)
C14 C11 P1_1 Ir1 -36.7(3)
C13 C11 P1_1 Ir1 -153.6(2)
C10 C7 P1_1 O1 68.7(3)
C9 C7 P1_1 O1 -167.8(3)
C8 C7 P1_1 O1 -49.5(3)
C10 C7 P1_1 C11 -34.5(3)
C9 C7 P1_1 C11 89.1(3)
C8 C7 P1_1 C11 -152.6(3)
C10 C7 P1_1 Ir1 -179.6(2)
C9 C7 P1_1 Ir1 -56.1(3)
C8 C7 P1_1 Ir1 62.2(3)
C2_1 C1_1 B1_1 Ir1 101.8(4)
C6_1 C1_1 B1_1 Ir1 -82.3(5)
C6_1 C1_1 C2_1 C3_1 7.1(5)
B1_1 C1_1 C2_1 C3_1 -176.9(3)
C6_1 C1_1 C2_1 C7_1 -169.7(3)
B1_1 C1_1 C2_1 C7_1 6.3(5)
C6 O2 P2_1 C15 -137.0(3)
C6 O2 P2_1 C19 108.3(3)
C6 O2 P2_1 Ir1 -15.7(2)
C18 C15 P2_1 O2 57.6(3)
C16 C15 P2_1 O2 -62.2(3)
C17 C15 P2_1 O2 175.6(3)
C18 C15 P2_1 C19 161.2(3)
C16 C15 P2_1 C19 41.3(4)
C17 C15 P2_1 C19 -80.8(3)
C18 C15 P2_1 Ir1 -54.3(3)
C16 C15 P2_1 Ir1 -174.2(3)
C17 C15 P2_1 Ir1 63.6(3)
C21 C19 P2_1 O2 162.2(3)
C20 C19 P2_1 O2 37.8(3)
C22 C19 P2_1 O2 -78.7(3)
C21 C19 P2_1 C15 56.4(4)
C20 C19 P2_1 C15 -68.0(3)
C22 C19 P2_1 C15 175.5(3)
C21 C19 P2_1 Ir1 -86.6(3)
C20 C19 P2_1 Ir1 149.0(3)
C22 C19 P2_1 Ir1 32.5(4)
C1_1 C2_1 C3_1 C4_1 -3.2(5)
C7_1 C2_1 C3_1 C4_1 173.7(4)
C1_1 C2_1 C3_1 C8_1 178.6(3)
C7_1 C2_1 C3_1 C8_1 -4.5(5)
C2_1 C3_1 C4_1 C5_1 -2.0(6)
C8_1 C3_1 C4_1 C5_1 176.2(4)
C3_1 C4_1 C5_1 C6_1 3.2(5)
C3_1 C4_1 C5_1 C9_1 -175.4(4)
C4_1 C5_1 C6_1 C1_1 0.8(5)
C9_1 C5_1 C6_1 C1_1 179.4(3)
C4_1 C5_1 C6_1 C10_1 -177.7(3)
C9_1 C5_1 C6_1 C10_1 0.8(5)
C2_1 C1_1 C6_1 C5_1 -5.9(5)
B1_1 C1_1 C6_1 C5_1 178.0(3)
C2_1 C1_1 C6_1 C10_1 172.6(3)
B1_1 C1_1 C6_1 C10_1 -3.4(5)
